data_4311269
loop_
_publ_author_name
'Rolf W. Saalfrank'
'Christian Deutscher'
'Stefan Sperner'
'Takayuki Nakajima'
'Ayuk M. Ako'
'Eveline Uller'
'Frank Hampel'
'Frank W. Heinemann'

_publ_contact_author 'Dr. Frank Hampel'
_publ_contact_author_email hampel@organik.uni-erlangen.de
_publ_section_title
;
 Six-Membered Metalla-coronands. Synthesis and Crystal Packing: Columns,
 Compartments, and 3D-Networks,
;
_journal_name_full 'Inorganic Chemistry'
_journal_page_first 4372
_journal_page_last 4382
_journal_paper_doi 10.1021/ic049799w
_journal_volume 43
_journal_year 2004
_chemical_formula_sum 'C72 H150 Cl6 Fe6 N6 O12'
_chemical_formula_weight 1839.78
_chemical_name_systematic
; 
 ? 
;
_space_group_IT_number 2
_symmetry_cell_setting triclinic
_symmetry_space_group_name_Hall '-P 1'
_symmetry_space_group_name_H-M 'P -1'
_atom_sites_solution_hydrogens geom
_atom_sites_solution_primary direct
_atom_sites_solution_secondary difmap
_audit_creation_method SHELXL-97
_cell_angle_alpha 76.53(1)
_cell_angle_beta 78.46(1)
_cell_angle_gamma 84.73(1)
_cell_formula_units_Z 1
_cell_length_a 12.056(1)
_cell_length_b 13.106(1)
_cell_length_c 15.006(2)
_cell_measurement_reflns_used 57
_cell_measurement_temperature 200(2)
_cell_measurement_theta_max 16.20
_cell_measurement_theta_min 3.40
_cell_volume 2256.7(4)
_computing_cell_refinement 'XSCAnS 2.20 (Siemens An. X-Ray Instr., 1996)'
_computing_data_collection 'XSCAnS 2.20 (Siemens An. X-Ray Instr., 1996)'
_computing_data_reduction 'XSCAnS 2.20 (Siemens An. X-Ray Instr., 1996)'
_computing_molecular_graphics 'SHELXTL 5.1 (Bruker AXS, 1998)'
_computing_publication_material 'SHELXTL 5.1 (Bruker AXS, 1998)'
_computing_structure_refinement 'SHELXTL 5.1 (Bruker AXS, 1998)'
_computing_structure_solution 'SHELXTL 5.1 (Bruker AXS, 1998)'
_diffrn_ambient_temperature 200(2)
_diffrn_measured_fraction_theta_full 0.994
_diffrn_measured_fraction_theta_max 0.994
_diffrn_measurement_device_type 'Siemens P4'
_diffrn_measurement_method 'profile data from \w-scans'
_diffrn_radiation_monochromator graphite
_diffrn_radiation_source 'fine-focus sealed tube'
_diffrn_radiation_type MoK\a
_diffrn_radiation_wavelength 0.71073
_diffrn_reflns_av_R_equivalents 0.0449
_diffrn_reflns_av_sigmaI/netI 0.0906
_diffrn_reflns_limit_h_max 15
_diffrn_reflns_limit_h_min -1
_diffrn_reflns_limit_k_max 16
_diffrn_reflns_limit_k_min -16
_diffrn_reflns_limit_l_max 19
_diffrn_reflns_limit_l_min -18
_diffrn_reflns_number 11249
_diffrn_reflns_theta_full 27.00
_diffrn_reflns_theta_max 27.00
_diffrn_reflns_theta_min 1.89
_diffrn_standards_decay_% 0
_diffrn_standards_interval_count 100
_diffrn_standards_number 3
_exptl_absorpt_coefficient_mu 1.172
_exptl_absorpt_correction_T_max 0.5716
_exptl_absorpt_correction_T_min 0.4681
_exptl_absorpt_correction_type psi-scan
_exptl_absorpt_process_details
;
 North A C T, Phillips D C, Mathews F S, Acta Cryst. A24 (1968), 351-359.
;
_exptl_crystal_colour yellow
_exptl_crystal_density_diffrn 1.354
_exptl_crystal_density_method 'not measured'
_exptl_crystal_description block
_exptl_crystal_F_000 978
_exptl_crystal_size_max 0.38
_exptl_crystal_size_mid 0.26
_exptl_crystal_size_min 0.20
_refine_diff_density_max 1.374
_refine_diff_density_min -0.746
_refine_diff_density_rms 0.111
_refine_ls_extinction_method none
_refine_ls_goodness_of_fit_ref 1.025
_refine_ls_hydrogen_treatment constr
_refine_ls_matrix_type full
_refine_ls_number_parameters 460
_refine_ls_number_reflns 9816
_refine_ls_number_restraints 3
_refine_ls_restrained_S_all 1.030
_refine_ls_R_factor_all 0.1202
_refine_ls_R_factor_gt 0.0618
_refine_ls_shift/su_max 0.077
_refine_ls_shift/su_mean 0.005
_refine_ls_structure_factor_coef Fsqd
_refine_ls_weighting_details 'calc w=1/[\s^2^(Fo^2^)+(0.0448P)^2^+5.3558P] where P=(Fo^2^+2Fc^2^)/3'
_refine_ls_weighting_scheme calc
_refine_ls_wR_factor_gt 0.1225
_refine_ls_wR_factor_ref 0.1481
_reflns_number_gt 6063
_reflns_number_total 9816
_reflns_threshold_expression >2sigma(I)
_cod_data_source_file ic049799wsi20040216_012135_03.cif
_cod_data_source_block rs9905
_cod_depositor_comments
;
The following automatic conversions were performed:
'_exptl_absorpt_correction_type' value 'Psi-scan' changed to 'psi-scan'
according to '/home/saulius/struct/CIF-dictionaries/cif_core.dic'
dictionary named 'cif_core.dic' version 2.4.1 from 2010-06-29.

Automatic conversion script
Id: cif_fix_enum 1527 2010-12-29 10:47:43Z saulius 
;
_cod_database_code 4311269

loop_
_symmetry_equiv_pos_as_xyz
'x, y, z'
'-x, -y, -z'

loop_
_atom_site_label
_atom_site_type_symbol
_atom_site_fract_x
_atom_site_fract_y
_atom_site_fract_z
_atom_site_U_iso_or_equiv
_atom_site_adp_type
_atom_site_occupancy
_atom_site_symmetry_multiplicity
_atom_site_calc_flag
_atom_site_refinement_flags
_atom_site_disorder_assembly
_atom_site_disorder_group
Fe1 Fe -0.35867(6) -1.33873(5) 0.54704(5) 0.02221(17) Uani 1 1 d . . .
Fe2 Fe -0.34449(6) -1.57817(5) 0.65685(5) 0.02267(17) Uani 1 1 d . . .
Fe3 Fe -0.49874(6) -1.74136(5) 0.61632(5) 0.02195(17) Uani 1 1 d . . .
Cl1 Cl -0.33352(11) -1.24947(10) 0.65806(10) 0.0329(3) Uani 1 1 d . . .
Cl2 Cl -0.18565(11) -1.67368(10) 0.70241(10) 0.0331(3) Uani 1 1 d . . .
Cl3 Cl -0.60814(12) -1.86895(10) 0.71859(10) 0.0349(3) Uani 1 1 d . . .
N1 N -0.1920(3) -1.2823(3) 0.4561(3) 0.0241(9) Uani 1 1 d . . .
N2 N -0.4036(4) -1.5386(3) 0.7993(3) 0.0295(10) Uani 1 1 d . . .
N3 N -0.3614(4) -1.8686(3) 0.5881(3) 0.0262(9) Uani 1 1 d . . .
O11 O -0.3764(3) -1.3591(2) 0.4220(2) 0.0215(7) Uani 1 1 d . . .
O12 O -0.2508(3) -1.4629(2) 0.5758(2) 0.0241(8) Uani 1 1 d . . .
O21 O -0.4685(3) -1.6792(2) 0.7178(2) 0.0239(7) Uani 1 1 d . . .
O22 O -0.4521(3) -1.4535(2) 0.6277(2) 0.0227(7) Uani 1 1 d . . .
O31 O -0.5165(3) -1.7606(2) 0.4899(2) 0.0241(7) Uani 1 1 d . . .
O32 O -0.3630(3) -1.6529(2) 0.5607(2) 0.0216(7) Uani 1 1 d . . .
C10 C -0.1837(4) -1.3096(4) 0.3639(4) 0.0302(12) Uani 1 1 d . . .
H10A H -0.1086 -1.3403 0.3456 0.036 Uiso 1 1 calc R . .
H10B H -0.1940 -1.2461 0.3173 0.036 Uiso 1 1 calc R . .
C11 C -0.2727(4) -1.3870(4) 0.3671(4) 0.0267(11) Uani 1 1 d . . .
H11A H -0.2837 -1.3850 0.3044 0.032 Uiso 1 1 calc R . .
H11B H -0.2471 -1.4577 0.3940 0.032 Uiso 1 1 calc R . .
C12 C -0.1058(4) -1.3411(4) 0.5085(4) 0.0314(12) Uani 1 1 d . . .
H12A H -0.1053 -1.3129 0.5627 0.038 Uiso 1 1 calc R . .
H12B H -0.0313 -1.3339 0.4693 0.038 Uiso 1 1 calc R . .
C13 C -0.1329(4) -1.4559(4) 0.5391(4) 0.0288(12) Uani 1 1 d . . .
H13A H -0.1129 -1.4893 0.4864 0.035 Uiso 1 1 calc R . .
H13B H -0.0896 -1.4915 0.5863 0.035 Uiso 1 1 calc R . .
C14 C -0.1838(4) -1.1662(4) 0.4435(4) 0.0306(12) Uani 1 1 d . . .
H14A H -0.1934 -1.1505 0.5047 0.037 Uiso 1 1 calc R . .
H14B H -0.2466 -1.1311 0.4150 0.037 Uiso 1 1 calc R . .
C15 C -0.0749(5) -1.1193(4) 0.3853(5) 0.0422(15) Uani 1 1 d . . .
H15A H -0.0642 -1.1330 0.3233 0.051 Uiso 1 1 calc R . .
H15B H -0.0110 -1.1520 0.4135 0.051 Uiso 1 1 calc R . .
C16 C -0.0794(5) -1.0012(4) 0.3784(5) 0.0420(15) Uani 1 1 d . . .
H16A H -0.1430 -0.9694 0.3495 0.050 Uiso 1 1 calc R . .
H16B H -0.0930 -0.9885 0.4410 0.050 Uiso 1 1 calc R . .
C17 C 0.0260(5) -0.9483(5) 0.3240(6) 0.0542(19) Uani 1 1 d . . .
H17A H 0.0339 -0.9530 0.2595 0.065 Uiso 1 1 calc R . .
H17B H 0.0907 -0.9864 0.3477 0.065 Uiso 1 1 calc R . .
C18 C 0.0290(6) -0.8330(5) 0.3274(6) 0.0556(19) Uani 1 1 d . . .
H18A H 0.0138 -0.8278 0.3921 0.067 Uiso 1 1 calc R . .
H18B H 0.1050 -0.8098 0.3005 0.067 Uiso 1 1 calc R . .
C19A C -0.0531(6) -0.7593(5) 0.2776(5) 0.0520(17) Uani 1 1 d . . .
H19A H -0.1296 -0.7792 0.3069 0.062 Uiso 1 1 calc R . .
H19B H -0.0411 -0.7670 0.2136 0.062 Uiso 1 1 calc R . .
C19B C -0.0422(6) -0.6436(5) 0.2777(5) 0.0571(19) Uani 1 1 d . . .
H19C H -0.0647 -0.6337 0.3410 0.068 Uiso 1 1 calc R . .
H19D H 0.0365 -0.6260 0.2563 0.068 Uiso 1 1 calc R . .
C19C C -0.1138(8) -0.5700(7) 0.2166(7) 0.096(3) Uani 1 1 d . . .
H19E H -0.1045 -0.4989 0.2194 0.144 Uiso 1 1 calc R . .
H19F H -0.1920 -0.5863 0.2379 0.144 Uiso 1 1 calc R . .
H19G H -0.0905 -0.5778 0.1534 0.144 Uiso 1 1 calc R . .
C20 C -0.4430(5) -1.6400(4) 0.8592(4) 0.0353(13) Uani 1 1 d . . .
H20A H -0.4837 -1.6290 0.9192 0.042 Uiso 1 1 calc R . .
H20B H -0.3783 -1.6878 0.8698 0.042 Uiso 1 1 calc R . .
C21 C -0.5198(4) -1.6873(4) 0.8131(3) 0.0283(11) Uani 1 1 d . . .
H21A H -0.5304 -1.7604 0.8439 0.034 Uiso 1 1 calc R . .
H21B H -0.5933 -1.6501 0.8176 0.034 Uiso 1 1 calc R . .
C22 C -0.4963(5) -1.4555(4) 0.7907(4) 0.0308(12) Uani 1 1 d . . .
H22A H -0.4678 -1.3889 0.7912 0.037 Uiso 1 1 calc R . .
H22B H -0.5573 -1.4725 0.8439 0.037 Uiso 1 1 calc R . .
C23 C -0.5419(4) -1.4453(4) 0.7021(4) 0.0289(11) Uani 1 1 d . . .
H23A H -0.5943 -1.5001 0.7105 0.035 Uiso 1 1 calc R . .
H23B H -0.5827 -1.3779 0.6881 0.035 Uiso 1 1 calc R . .
C24 C -0.3070(5) -1.5010(5) 0.8299(4) 0.0385(14) Uani 1 1 d . . .
H24A H -0.2764 -1.4417 0.7822 0.046 Uiso 1 1 calc R . .
H24B H -0.2480 -1.5565 0.8333 0.046 Uiso 1 1 calc R . .
C25 C -0.3338(6) -1.4679(7) 0.9231(5) 0.065(2) Uani 1 1 d . . .
H25A H -0.3501 -1.5286 0.9741 0.077 Uiso 1 1 calc R . .
H25B H -0.3990 -1.4187 0.9252 0.077 Uiso 1 1 calc R . .
C26 C -0.2280(8) -1.4158(9) 0.9308(8) 0.111(4) Uani 1 1 d D . .
H26A H -0.1699 -1.4711 0.9422 0.134 Uiso 1 1 calc R . .
H26B H -0.2010 -1.3712 0.8704 0.134 Uiso 1 1 calc R . .
C27 C -0.2354(8) -1.3530(8) 1.0004(8) 0.113(4) Uani 1 1 d D . .
H27A H -0.2513 -1.3991 1.0618 0.135 Uiso 1 1 calc R . .
H27B H -0.2993 -1.3027 0.9948 0.135 Uiso 1 1 calc R . .
C28 C -0.1327(7) -1.2946(8) 0.9945(9) 0.109(4) Uani 1 1 d . . .
H28A H -0.0665 -1.3417 0.9859 0.131 Uiso 1 1 calc R . .
H28B H -0.1267 -1.2376 0.9396 0.131 Uiso 1 1 calc R . .
C29A C -0.1308(10) -1.2494(9) 1.0780(8) 0.117(4) Uani 1 1 d D . .
H29A H -0.1543 -1.3008 1.1353 0.140 Uiso 1 1 calc R . .
H29B H -0.1819 -1.1878 1.0778 0.140 Uiso 1 1 calc R . .
C29B C -0.0066(15) -1.219(2) 1.0711(15) 0.285(17) Uani 1 1 d D . .
H29C H 0.0385 -1.2780 1.1003 0.343 Uiso 1 1 calc R . .
H29D H 0.0299 -1.1940 1.0069 0.343 Uiso 1 1 calc R . .
C29C C -0.026(2) -1.1336(15) 1.1239(16) 0.346(18) Uani 1 1 d D . .
H29E H 0.0452 -1.1081 1.1257 0.519 Uiso 1 1 calc R . .
H29F H -0.0649 -1.1605 1.1864 0.519 Uiso 1 1 calc R . .
H29G H -0.0717 -1.0772 1.0936 0.519 Uiso 1 1 calc R . .
C30 C -0.4021(5) -1.9148(4) 0.5191(4) 0.0314(12) Uani 1 1 d . . .
H30A H -0.4624 -1.9615 0.5514 0.038 Uiso 1 1 calc R . .
H30B H -0.3404 -1.9561 0.4903 0.038 Uiso 1 1 calc R . .
C31 C -0.4450(4) -1.8326(4) 0.4448(4) 0.0282(11) Uani 1 1 d . . .
H31A H -0.3822 -1.7969 0.4015 0.034 Uiso 1 1 calc R . .
H31B H -0.4870 -1.8644 0.4104 0.034 Uiso 1 1 calc R . .
C32 C -0.2542(4) -1.8139(4) 0.5481(4) 0.0293(12) Uani 1 1 d . . .
H32A H -0.2095 -1.8490 0.5016 0.035 Uiso 1 1 calc R . .
H32B H -0.2109 -1.8192 0.5971 0.035 Uiso 1 1 calc R . .
C33 C -0.2738(4) -1.6981(4) 0.5032(4) 0.0281(11) Uani 1 1 d . . .
H33A H -0.2051 -1.6612 0.4950 0.034 Uiso 1 1 calc R . .
H33B H -0.2930 -1.6917 0.4423 0.034 Uiso 1 1 calc R . .
C34 C -0.3457(5) -1.9574(4) 0.6674(4) 0.0310(12) Uani 1 1 d . . .
H34A H -0.2849 -2.0041 0.6449 0.037 Uiso 1 1 calc R . .
H34B H -0.4143 -1.9963 0.6861 0.037 Uiso 1 1 calc R . .
C35 C -0.3189(5) -1.9306(4) 0.7531(4) 0.0351(13) Uani 1 1 d . . .
H35A H -0.3673 -1.8713 0.7682 0.042 Uiso 1 1 calc R . .
H35B H -0.2407 -1.9112 0.7413 0.042 Uiso 1 1 calc R . .
C36 C -0.3381(7) -2.0252(5) 0.8346(5) 0.0558(19) Uani 1 1 d . . .
H36A H -0.4185 -2.0375 0.8508 0.067 Uiso 1 1 calc R . .
H36B H -0.2994 -2.0865 0.8145 0.067 Uiso 1 1 calc R . .
C37 C -0.2977(8) -2.0146(5) 0.9210(5) 0.066(2) Uani 1 1 d . . .
H37A H -0.3187 -2.0763 0.9697 0.079 Uiso 1 1 calc R . .
H37B H -0.2156 -2.0146 0.9073 0.079 Uiso 1 1 calc R . .
C38 C -0.3408(7) -1.9212(6) 0.9580(5) 0.0590(19) Uani 1 1 d . . .
H38A H -0.4227 -1.9167 0.9655 0.071 Uiso 1 1 calc R . .
H38B H -0.3125 -1.8594 0.9123 0.071 Uiso 1 1 calc R . .
C39A C -0.3089(8) -1.9188(6) 1.0507(5) 0.067(2) Uani 1 1 d . . .
H39A H -0.3393 -1.9792 1.0971 0.080 Uiso 1 1 calc R . .
H39B H -0.2270 -1.9253 1.0439 0.080 Uiso 1 1 calc R . .
C39B C -0.3506(8) -1.8216(7) 1.0856(6) 0.077(3) Uani 1 1 d . . .
H39C H -0.4321 -1.8131 1.0896 0.092 Uiso 1 1 calc R . .
H39D H -0.3170 -1.7613 1.0409 0.092 Uiso 1 1 calc R . .
C39C C -0.3232(10) -1.8231(7) 1.1803(6) 0.105(4) Uani 1 1 d . . .
H39E H -0.3523 -1.7590 1.1989 0.157 Uiso 1 1 calc R . .
H39F H -0.2425 -1.8294 1.1765 0.157 Uiso 1 1 calc R . .
H39G H -0.3573 -1.8817 1.2253 0.157 Uiso 1 1 calc R . .

loop_
_atom_site_aniso_label
_atom_site_aniso_U_11
_atom_site_aniso_U_22
_atom_site_aniso_U_33
_atom_site_aniso_U_23
_atom_site_aniso_U_13
_atom_site_aniso_U_12
Fe1 0.0186(4) 0.0190(3) 0.0307(4) -0.0083(3) -0.0041(3) -0.0032(3)
Fe2 0.0207(4) 0.0195(3) 0.0291(4) -0.0079(3) -0.0038(3) -0.0025(3)
Fe3 0.0203(4) 0.0184(3) 0.0285(4) -0.0070(3) -0.0040(3) -0.0037(3)
Cl1 0.0328(7) 0.0303(6) 0.0417(8) -0.0169(6) -0.0099(6) -0.0039(5)
Cl2 0.0287(7) 0.0285(6) 0.0440(8) -0.0083(6) -0.0125(6) 0.0022(5)
Cl3 0.0314(7) 0.0276(6) 0.0416(8) 0.0001(6) -0.0031(6) -0.0087(5)
N1 0.018(2) 0.019(2) 0.036(2) -0.0074(18) -0.0036(18) -0.0024(16)
N2 0.033(2) 0.028(2) 0.029(2) -0.0094(19) -0.006(2) -0.0024(19)
N3 0.028(2) 0.022(2) 0.031(2) -0.0061(18) -0.0122(19) -0.0007(17)
O11 0.0155(16) 0.0216(17) 0.0272(19) -0.0067(14) -0.0027(14) 0.0008(13)
O12 0.0171(17) 0.0170(16) 0.037(2) -0.0050(15) -0.0025(15) -0.0004(13)
O21 0.0276(18) 0.0237(17) 0.0201(18) -0.0072(14) 0.0019(15) -0.0077(14)
O22 0.0177(16) 0.0229(17) 0.0266(19) -0.0082(14) 0.0008(14) -0.0005(14)
O31 0.0252(18) 0.0195(16) 0.0303(19) -0.0117(14) -0.0060(15) 0.0031(14)
O32 0.0179(16) 0.0205(16) 0.0274(19) -0.0103(14) 0.0003(14) -0.0025(13)
C10 0.022(3) 0.032(3) 0.037(3) -0.014(2) 0.004(2) -0.006(2)
C11 0.016(2) 0.028(3) 0.037(3) -0.015(2) 0.003(2) -0.003(2)
C12 0.022(3) 0.024(3) 0.048(3) -0.008(2) -0.008(2) -0.002(2)
C13 0.017(2) 0.023(2) 0.044(3) -0.004(2) -0.001(2) -0.0034(19)
C14 0.027(3) 0.017(2) 0.047(3) -0.008(2) -0.004(2) -0.002(2)
C15 0.030(3) 0.030(3) 0.064(4) -0.010(3) 0.002(3) -0.013(2)
C16 0.034(3) 0.031(3) 0.059(4) -0.011(3) -0.001(3) -0.009(2)
C17 0.039(4) 0.036(3) 0.083(5) -0.012(3) 0.001(4) -0.011(3)
C18 0.046(4) 0.037(3) 0.083(5) -0.010(3) -0.006(4) -0.017(3)
C19A 0.047(4) 0.045(4) 0.061(5) -0.006(3) -0.006(3) -0.009(3)
C19B 0.057(4) 0.036(3) 0.066(5) -0.003(3) 0.010(4) -0.008(3)
C19C 0.094(7) 0.065(6) 0.101(8) -0.001(5) 0.014(6) 0.021(5)
C20 0.046(3) 0.031(3) 0.030(3) -0.010(2) -0.006(3) -0.004(3)
C21 0.033(3) 0.028(3) 0.022(3) -0.006(2) 0.003(2) -0.007(2)
C22 0.035(3) 0.029(3) 0.030(3) -0.014(2) 0.000(2) -0.004(2)
C23 0.026(3) 0.029(3) 0.030(3) -0.008(2) 0.002(2) -0.006(2)
C24 0.037(3) 0.043(3) 0.044(4) -0.018(3) -0.017(3) -0.004(3)
C25 0.059(5) 0.089(6) 0.069(5) -0.051(5) -0.029(4) 0.003(4)
C26 0.073(6) 0.159(10) 0.150(10) -0.113(9) -0.048(7) 0.010(7)
C27 0.076(7) 0.093(7) 0.177(12) -0.076(8) 0.027(7) -0.036(6)
C28 0.056(5) 0.098(7) 0.185(12) -0.076(8) 0.020(7) -0.039(5)
C29A 0.148(11) 0.081(7) 0.092(8) -0.001(6) 0.011(8) 0.021(7)
C29B 0.34(3) 0.40(4) 0.163(17) -0.13(2) 0.040(18) -0.28(3)
C29C 0.27(3) 0.26(3) 0.39(5) 0.14(3) -0.01(3) -0.08(2)
C30 0.036(3) 0.023(2) 0.042(3) -0.016(2) -0.014(3) 0.001(2)
C31 0.029(3) 0.024(2) 0.036(3) -0.018(2) -0.007(2) 0.002(2)
C32 0.021(2) 0.029(3) 0.039(3) -0.014(2) -0.002(2) 0.004(2)
C33 0.025(3) 0.029(3) 0.030(3) -0.013(2) 0.007(2) -0.002(2)
C34 0.034(3) 0.020(2) 0.039(3) -0.006(2) -0.007(3) -0.001(2)
C35 0.037(3) 0.027(3) 0.044(3) -0.009(2) -0.014(3) -0.001(2)
C36 0.081(5) 0.033(3) 0.056(4) -0.006(3) -0.024(4) -0.005(3)
C37 0.101(7) 0.037(4) 0.058(5) 0.003(3) -0.025(5) -0.001(4)
C38 0.078(5) 0.052(4) 0.046(4) -0.008(3) -0.017(4) 0.003(4)
C39A 0.099(7) 0.055(4) 0.043(4) -0.001(3) -0.016(4) -0.011(4)
C39B 0.108(7) 0.068(5) 0.060(5) -0.013(4) -0.029(5) -0.006(5)
C39C 0.174(12) 0.084(7) 0.060(6) -0.022(5) -0.025(7) -0.001(7)

loop_
_atom_type_symbol
_atom_type_description
_atom_type_scat_dispersion_real
_atom_type_scat_dispersion_imag
_atom_type_scat_source
C C 0.0033 0.0016 'International Tables Vol C Tables 4.2.6.8 and 6.1.1.4'
H H 0.0000 0.0000 'International Tables Vol C Tables 4.2.6.8 and 6.1.1.4'
N N 0.0061 0.0033 'International Tables Vol C Tables 4.2.6.8 and 6.1.1.4'
O O 0.0106 0.0060 'International Tables Vol C Tables 4.2.6.8 and 6.1.1.4'
Cl Cl 0.1484 0.1585 'International Tables Vol C Tables 4.2.6.8 and 6.1.1.4'
Fe Fe 0.3463 0.8444 'International Tables Vol C Tables 4.2.6.8 and 6.1.1.4'

loop_
_geom_angle_atom_site_label_1
_geom_angle_atom_site_label_2
_geom_angle_atom_site_label_3
_geom_angle
_geom_angle_site_symmetry_1
_geom_angle_site_symmetry_3
_geom_angle_publ_flag
O31 Fe1 O22 97.95(14) 2_426 . ?
O31 Fe1 O12 167.03(13) 2_426 . ?
O22 Fe1 O12 73.90(13) . . ?
O31 Fe1 O11 74.22(13) 2_426 . ?
O22 Fe1 O11 98.95(13) . . ?
O12 Fe1 O11 96.76(14) . . ?
O31 Fe1 N1 109.36(15) 2_426 . ?
O22 Fe1 N1 150.29(14) . . ?
O12 Fe1 N1 77.08(14) . . ?
O11 Fe1 N1 78.16(14) . . ?
O31 Fe1 Cl1 92.05(10) 2_426 . ?
O22 Fe1 Cl1 100.06(11) . . ?
O12 Fe1 Cl1 99.24(11) . . ?
O11 Fe1 Cl1 157.91(10) . . ?
N1 Fe1 Cl1 90.65(11) . . ?
O32 Fe2 O12 98.95(14) . . ?
O32 Fe2 O22 99.43(14) . . ?
O12 Fe2 O22 73.66(13) . . ?
O32 Fe2 O21 74.02(13) . . ?
O12 Fe2 O21 165.27(15) . . ?
O22 Fe2 O21 94.44(14) . . ?
O32 Fe2 N2 150.72(15) . . ?
O12 Fe2 N2 108.10(15) . . ?
O22 Fe2 N2 78.22(15) . . ?
O21 Fe2 N2 77.06(14) . . ?
O32 Fe2 Cl2 98.15(10) . . ?
O12 Fe2 Cl2 91.73(10) . . ?
O22 Fe2 Cl2 158.65(10) . . ?
O21 Fe2 Cl2 101.98(11) . . ?
N2 Fe2 Cl2 92.15(12) . . ?
O11 Fe3 O21 98.18(14) 2_426 . ?
O11 Fe3 O32 101.05(13) 2_426 . ?
O21 Fe3 O32 73.77(13) . . ?
O11 Fe3 O31 73.60(13) 2_426 . ?
O21 Fe3 O31 162.52(13) . . ?
O32 Fe3 O31 92.39(14) . . ?
O11 Fe3 N3 150.95(15) 2_426 . ?
O21 Fe3 N3 109.58(15) . . ?
O32 Fe3 N3 79.39(14) . . ?
O31 Fe3 N3 77.35(14) . . ?
O11 Fe3 Cl3 98.07(10) 2_426 . ?
O21 Fe3 Cl3 93.16(10) . . ?
O32 Fe3 Cl3 158.14(11) . . ?
O31 Fe3 Cl3 103.15(10) . . ?
N3 Fe3 Cl3 89.00(11) . . ?
C12 N1 C10 112.3(4) . . ?
C12 N1 C14 110.9(4) . . ?
C10 N1 C14 110.1(4) . . ?
C12 N1 Fe1 103.5(3) . . ?
C10 N1 Fe1 108.3(3) . . ?
C14 N1 Fe1 111.6(3) . . ?
C20 N2 C22 113.1(4) . . ?
C20 N2 C24 112.1(4) . . ?
C22 N2 C24 110.8(4) . . ?
C20 N2 Fe2 102.9(3) . . ?
C22 N2 Fe2 107.6(3) . . ?
C24 N2 Fe2 110.0(3) . . ?
C32 N3 C34 110.7(4) . . ?
C32 N3 C30 112.5(4) . . ?
C34 N3 C30 106.3(4) . . ?
C32 N3 Fe3 106.5(3) . . ?
C34 N3 Fe3 117.6(3) . . ?
C30 N3 Fe3 103.2(3) . . ?
C11 O11 Fe3 129.2(3) . 2_426 ?
C11 O11 Fe1 113.3(3) . . ?
Fe3 O11 Fe1 106.12(14) 2_426 . ?
C13 O12 Fe2 133.2(3) . . ?
C13 O12 Fe1 120.7(3) . . ?
Fe2 O12 Fe1 106.11(15) . . ?
C21 O21 Fe3 133.9(3) . . ?
C21 O21 Fe2 120.5(3) . . ?
Fe3 O21 Fe2 105.47(15) . . ?
C23 O22 Fe1 126.9(3) . . ?
C23 O22 Fe2 113.6(3) . . ?
Fe1 O22 Fe2 106.32(15) . . ?
C31 O31 Fe1 132.5(3) . 2_426 ?
C31 O31 Fe3 121.4(3) . . ?
Fe1 O31 Fe3 106.06(14) 2_426 . ?
C33 O32 Fe2 125.5(3) . . ?
C33 O32 Fe3 115.7(3) . . ?
Fe2 O32 Fe3 106.03(15) . . ?
N1 C10 C11 111.5(4) . . ?
O11 C11 C10 109.1(4) . . ?
N1 C12 C13 109.5(4) . . ?
O12 C13 C12 108.6(4) . . ?
N1 C14 C15 116.6(4) . . ?
C14 C15 C16 110.4(5) . . ?
C17 C16 C15 114.3(5) . . ?
C16 C17 C18 114.8(6) . . ?
C19A C18 C17 115.5(6) . . ?
C18 C19A C19B 113.7(6) . . ?
C19C C19B C19A 112.7(7) . . ?
N2 C20 C21 110.0(4) . . ?
O21 C21 C20 108.3(4) . . ?
N2 C22 C23 111.7(4) . . ?
O22 C23 C22 110.0(4) . . ?
N2 C24 C25 116.5(5) . . ?
C24 C25 C26 106.4(6) . . ?
C27 C26 C25 119.7(8) . . ?
C26 C27 C28 115.7(8) . . ?
C29A C28 C27 115.3(9) . . ?
C28 C29A C29B 107.2(10) . . ?
C29C C29B C29A 100.8(17) . . ?
N3 C30 C31 112.4(4) . . ?
O31 C31 C30 107.1(4) . . ?
N3 C32 C33 112.8(4) . . ?
O32 C33 C32 109.6(4) . . ?
N3 C34 C35 117.3(4) . . ?
C34 C35 C36 109.5(5) . . ?
C37 C36 C35 114.8(5) . . ?
C38 C37 C36 116.6(6) . . ?
C37 C38 C39A 115.2(6) . . ?
C39B C39A C38 114.3(7) . . ?
C39A C39B C39C 113.5(7) . . ?

loop_
_geom_bond_atom_site_label_1
_geom_bond_atom_site_label_2
_geom_bond_distance
_geom_bond_site_symmetry_2
_geom_bond_publ_flag
Fe1 O31 1.977(3) 2_426 ?
Fe1 O22 1.978(3) . ?
Fe1 O12 2.009(3) . ?
Fe1 O11 2.010(3) . ?
Fe1 N1 2.270(4) . ?
Fe1 Cl1 2.3262(14) . ?
Fe2 O32 1.979(3) . ?
Fe2 O12 1.987(3) . ?
Fe2 O22 2.012(3) . ?
Fe2 O21 2.019(3) . ?
Fe2 N2 2.277(4) . ?
Fe2 Cl2 2.3208(15) . ?
Fe3 O11 1.990(3) 2_426 ?
Fe3 O21 1.992(3) . ?
Fe3 O32 2.018(3) . ?
Fe3 O31 2.025(3) . ?
Fe3 N3 2.289(4) . ?
Fe3 Cl3 2.3001(15) . ?
N1 C12 1.481(6) . ?
N1 C10 1.490(6) . ?
N1 C14 1.499(6) . ?
N2 C20 1.479(7) . ?
N2 C22 1.490(7) . ?
N2 C24 1.495(7) . ?
N3 C32 1.485(6) . ?
N3 C34 1.487(6) . ?
N3 C30 1.493(6) . ?
O11 C11 1.421(5) . ?
O11 Fe3 1.990(3) 2_426 ?
O12 C13 1.420(5) . ?
O21 C21 1.423(6) . ?
O22 C23 1.408(6) . ?
O31 C31 1.416(5) . ?
O31 Fe1 1.977(3) 2_426 ?
O32 C33 1.415(5) . ?
C10 C11 1.529(6) . ?
C12 C13 1.513(6) . ?
C14 C15 1.519(7) . ?
C15 C16 1.523(7) . ?
C16 C17 1.498(8) . ?
C17 C18 1.528(8) . ?
C18 C19A 1.501(9) . ?
C19A C19B 1.534(8) . ?
C19B C19C 1.506(11) . ?
C20 C21 1.512(7) . ?
C22 C23 1.511(7) . ?
C24 C25 1.524(8) . ?
C25 C26 1.537(11) . ?
C26 C27 1.458(8) . ?
C27 C28 1.491(11) . ?
C28 C29A 1.512(14) . ?
C29A C29B 1.560(9) . ?
C29B C29C 1.495(10) . ?
C30 C31 1.496(7) . ?
C32 C33 1.528(7) . ?
C34 C35 1.509(7) . ?
C35 C36 1.523(8) . ?
C36 C37 1.512(9) . ?
C37 C38 1.470(9) . ?
C38 C39A 1.523(9) . ?
C39A C39B 1.496(10) . ?
C39B C39C 1.517(11) . ?
